data_1516990
loop_
_publ_author_name
'Markus Graser'
'Holger Kopacka'
'Klaus Wurst'
'Thomas Muller'
'Benno Bildstein'

_publ_section_title
;
 Structurally diverse pyridyl or quinolyl enolato/enamido metal complexes
 of Li, Zr, Fe, Co, Ni, Cu and Zn
;
_journal_name_full
;
Inorganica Chimica Acta
;
_journal_page_first 38
_journal_page_last 49
_journal_volume 401
_journal_year 2013
_chemical_formula_sum 'C20 H26 N2'
_chemical_formula_weight 294.43
_space_group_IT_number 15
_symmetry_cell_setting monoclinic
_symmetry_space_group_name_Hall '-C 2yc'
_symmetry_space_group_name_H-M 'C 1 2/c 1'
_atom_sites_solution_hydrogens geom
_atom_sites_solution_primary direct
_atom_sites_solution_secondary difmap
_cell_angle_alpha 90.00
_cell_angle_beta 93.795(2)
_cell_angle_gamma 90.00
_cell_formula_units_Z 16
_cell_length_a 24.1856(4)
_cell_length_b 11.2518(4)
_cell_length_c 26.7160(9)
_cell_measurement_reflns_used 54598
_cell_measurement_temperature 233(2)
_cell_measurement_theta_max 24.0
_cell_measurement_theta_min 1.0
_cell_volume 7254.3(4)
_computing_data_collection COLLECT
_computing_data_reduction 'DENZO and SCALEPACK'
_computing_structure_refinement 'SHELXL-97 (Sheldrick, 1997)'
_computing_structure_solution 'SHELXS-97 (Sheldrick, 1990)'
_diffrn_ambient_temperature 233(2)
_diffrn_measured_fraction_theta_full 0.989
_diffrn_measured_fraction_theta_max 0.989
_diffrn_measurement_device_type 'Nonius KappaCCD'
_diffrn_measurement_method 'phi- and omega-scans'
_diffrn_radiation_monochromator graphite
_diffrn_radiation_source 'fine-focus sealed tube'
_diffrn_radiation_type MoK\a
_diffrn_radiation_wavelength 0.71073
_diffrn_reflns_av_R_equivalents 0.0508
_diffrn_reflns_av_sigmaI/netI 0.0481
_diffrn_reflns_limit_h_max 26
_diffrn_reflns_limit_h_min -25
_diffrn_reflns_limit_k_max 12
_diffrn_reflns_limit_k_min -12
_diffrn_reflns_limit_l_max 29
_diffrn_reflns_limit_l_min -29
_diffrn_reflns_number 14815
_diffrn_reflns_theta_full 23.00
_diffrn_reflns_theta_max 23.00
_diffrn_reflns_theta_min 1.69
_diffrn_standards_number 0
_exptl_absorpt_coefficient_mu 0.063
_exptl_absorpt_correction_type none
_exptl_crystal_colour colorless
_exptl_crystal_density_diffrn 1.078
_exptl_crystal_density_method 'not measured'
_exptl_crystal_description plate
_exptl_crystal_F_000 2560
_exptl_crystal_size_max 0.4
_exptl_crystal_size_mid 0.4
_exptl_crystal_size_min 0.15
_refine_diff_density_max 0.184
_refine_diff_density_min -0.128
_refine_diff_density_rms 0.034
_refine_ls_extinction_coef 0.0036(4)
_refine_ls_extinction_expression Fc^*^=kFc[1+0.001xFc^2^\l^3^/sin(2\q)]^-1/4^
_refine_ls_extinction_method SHELXL
_refine_ls_goodness_of_fit_ref 1.022
_refine_ls_matrix_type full
_refine_ls_number_parameters 408
_refine_ls_number_reflns 5008
_refine_ls_number_restraints 2
_refine_ls_restrained_S_all 1.022
_refine_ls_R_factor_all 0.0858
_refine_ls_R_factor_gt 0.0571
_refine_ls_shift/su_max 0.001
_refine_ls_shift/su_mean 0.000
_refine_ls_structure_factor_coef Fsqd
_refine_ls_weighting_details 'calc w=1/[\s^2^(Fo^2^)+(0.0664P)^2^+3.6972P] where P=(Fo^2^+2Fc^2^)/3'
_refine_ls_weighting_scheme calc
_refine_ls_wR_factor_gt 0.1329
_refine_ls_wR_factor_ref 0.1458
_reflns_number_gt 3603
_reflns_number_total 5008
_reflns_threshold_expression >2sigma(I)
_cod_data_source_file ICA-2013-401-38-49-12.CIF
_cod_data_source_block 6
_cod_original_sg_symbol_H-M C2/c
_cod_database_code 1516990

loop_
_symmetry_equiv_pos_as_xyz
'x, y, z'
'-x, y, -z+1/2'
'x+1/2, y+1/2, z'
'-x+1/2, y+1/2, -z+1/2'
'-x, -y, -z'
'x, -y, z-1/2'
'-x+1/2, -y+1/2, -z'
'x+1/2, -y+1/2, z-1/2'

loop_
_atom_site_label
_atom_site_type_symbol
_atom_site_fract_x
_atom_site_fract_y
_atom_site_fract_z
_atom_site_U_iso_or_equiv
_atom_site_adp_type
_atom_site_occupancy
_atom_site_symmetry_multiplicity
_atom_site_calc_flag
_atom_site_refinement_flags
N1 N 0.03126(7) 0.48936(18) 0.13568(7) 0.0593(5) Uani 1 1 d D
H1N H 0.0349(9) 0.4774(19) 0.1684(6) 0.060(7) Uiso 1 1 d D
N2 N 0.09436(8) 0.48431(15) 0.22350(7) 0.0565(5) Uani 1 1 d .
N3 N 0.19490(8) 0.89378(17) 0.12084(7) 0.0599(5) Uani 1 1 d D
H3N H 0.2227(8) 0.855(2) 0.1380(9) 0.080(8) Uiso 1 1 d D
N4 N 0.26858(8) 0.71400(17) 0.12620(8) 0.0671(6) Uani 1 1 d .
C1 C 0.07999(9) 0.50735(19) 0.11428(8) 0.0541(6) Uani 1 1 d .
C2 C 0.07804(11) 0.5148(3) 0.05826(9) 0.0763(7) Uani 1 1 d .
H2A H 0.0637 0.4410 0.0439 0.114 Uiso 1 1 calc R
H2B H 0.1151 0.5285 0.0476 0.114 Uiso 1 1 calc R
H2C H 0.0541 0.5800 0.0469 0.114 Uiso 1 1 calc R
C3 C 0.12894(9) 0.5158(2) 0.14213(9) 0.0562(6) Uani 1 1 d .
H3 H 0.1603 0.5337 0.1246 0.067 Uiso 1 1 calc .
C4 C 0.13800(9) 0.50035(18) 0.19531(8) 0.0532(6) Uani 1 1 d .
C5 C 0.19207(10) 0.4994(2) 0.21808(11) 0.0749(7) Uani 1 1 d .
H5 H 0.2226 0.5117 0.1987 0.090 Uiso 1 1 calc .
C6 C 0.20011(14) 0.4804(3) 0.26879(13) 0.0934(9) Uani 1 1 d .
H6 H 0.2362 0.4791 0.2842 0.112 Uiso 1 1 calc .
C7 C 0.15554(16) 0.4635(3) 0.29668(11) 0.0867(9) Uani 1 1 d .
H7 H 0.1602 0.4497 0.3314 0.104 Uiso 1 1 calc .
C8 C 0.10434(12) 0.4671(2) 0.27293(10) 0.0717(7) Uani 1 1 d .
H8 H 0.0737 0.4568 0.2924 0.086 Uiso 1 1 calc .
C9 C -0.02110(9) 0.4637(2) 0.10956(8) 0.0559(6) Uani 1 1 d .
C10 C -0.03864(10) 0.3455(2) 0.10555(9) 0.0635(6) Uani 1 1 d .
C11 C -0.09116(11) 0.3240(2) 0.08277(10) 0.0725(7) Uani 1 1 d .
H11 H -0.1040 0.2453 0.0796 0.087 Uiso 1 1 calc .
C12 C -0.12426(11) 0.4146(3) 0.06495(9) 0.0735(7) Uani 1 1 d .
H12 H -0.1597 0.3979 0.0500 0.088 Uiso 1 1 calc .
C13 C -0.10627(10) 0.5302(2) 0.06864(9) 0.0689(7) Uani 1 1 d .
H13 H -0.1293 0.5916 0.0556 0.083 Uiso 1 1 calc .
C14 C -0.05441(10) 0.5576(2) 0.09138(8) 0.0598(6) Uani 1 1 d .
C15 C 0.17558(9) 0.8432(2) 0.07734(9) 0.0604(6) Uani 1 1 d .
C16 C 0.12413(12) 0.8945(3) 0.05147(11) 0.0886(9) Uani 1 1 d .
H16A H 0.0934 0.8848 0.0726 0.133 Uiso 1 1 calc R
H16B H 0.1159 0.8534 0.0199 0.133 Uiso 1 1 calc R
H16C H 0.1298 0.9783 0.0451 0.133 Uiso 1 1 calc R
C17 C 0.20144(11) 0.7478(2) 0.05790(9) 0.0664(7) Uani 1 1 d .
H17 H 0.1879 0.7225 0.0259 0.080 Uiso 1 1 calc .
C18 C 0.24686(11) 0.6818(2) 0.08072(10) 0.0633(7) Uani 1 1 d .
C19 C 0.26795(14) 0.5813(2) 0.05647(12) 0.0892(9) Uani 1 1 d .
H19 H 0.2537 0.5600 0.0241 0.107 Uiso 1 1 calc .
C20 C 0.30928(16) 0.5155(3) 0.08045(17) 0.1013(11) Uani 1 1 d .
H20 H 0.3233 0.4482 0.0647 0.122 Uiso 1 1 calc .
C21 C 0.33018(13) 0.5472(3) 0.12716(16) 0.0958(10) Uani 1 1 d .
H21 H 0.3582 0.5022 0.1442 0.115 Uiso 1 1 calc .
C22 C 0.30917(11) 0.6467(3) 0.14848(11) 0.0845(8) Uani 1 1 d .
H22 H 0.3239 0.6694 0.1805 0.101 Uiso 1 1 calc .
C23 C 0.16973(8) 0.98859(19) 0.14712(8) 0.0526(6) Uani 1 1 d .
C24 C 0.14018(9) 0.96065(19) 0.18880(8) 0.0557(6) Uani 1 1 d .
C25 C 0.12012(11) 1.0542(2) 0.21637(9) 0.0669(7) Uani 1 1 d .
H25 H 0.1002 1.0375 0.2446 0.080 Uiso 1 1 calc .
C26 C 0.12874(11) 1.1706(2) 0.20322(10) 0.0738(7) Uani 1 1 d .
H26 H 0.1152 1.2325 0.2226 0.089 Uiso 1 1 calc .
C27 C 0.15704(11) 1.1962(2) 0.16178(10) 0.0691(7) Uani 1 1 d .
H27 H 0.1619 1.2760 0.1526 0.083 Uiso 1 1 calc .
C28 C 0.17868(9) 1.1069(2) 0.13296(9) 0.0590(6) Uani 1 1 d .
C101 C -0.00266(11) 0.2441(2) 0.12647(11) 0.0783(8) Uani 1 1 d .
H101 H 0.0355 0.2749 0.1326 0.094 Uiso 1 1 calc .
C102 C -0.02165(15) 0.2018(3) 0.17565(13) 0.1143(12) Uani 1 1 d .
H10A H 0.0023 0.1381 0.1885 0.171 Uiso 1 1 calc .
H10B H -0.0594 0.1729 0.1709 0.171 Uiso 1 1 calc .
H10C H -0.0201 0.2671 0.1994 0.171 Uiso 1 1 calc .
C103 C -0.0004(2) 0.1394(3) 0.09025(16) 0.1439(16) Uani 1 1 d .
H10D H 0.0118 0.1671 0.0584 0.216 Uiso 1 1 calc .
H10E H -0.0370 0.1043 0.0851 0.216 Uiso 1 1 calc .
H10F H 0.0254 0.0803 0.1042 0.216 Uiso 1 1 calc .
C141 C -0.03660(10) 0.6871(2) 0.09771(10) 0.0702(7) Uani 1 1 d .
H141 H 0.0034 0.6873 0.1081 0.084 Uiso 1 1 calc .
C142 C -0.06670(13) 0.7446(3) 0.13965(13) 0.1017(10) Uani 1 1 d .
H14A H -0.0611 0.6973 0.1699 0.153 Uiso 1 1 calc .
H14B H -0.1060 0.7493 0.1299 0.153 Uiso 1 1 calc .
H14C H -0.0522 0.8240 0.1459 0.153 Uiso 1 1 calc .
C143 C -0.04416(18) 0.7581(3) 0.04936(14) 0.1263(14) Uani 1 1 d .
H14D H -0.0309 0.8386 0.0553 0.190 Uiso 1 1 calc .
H14E H -0.0831 0.7601 0.0382 0.190 Uiso 1 1 calc .
H14F H -0.0233 0.7211 0.0238 0.190 Uiso 1 1 calc .
C241 C 0.12952(10) 0.8338(2) 0.20436(9) 0.0661(7) Uani 1 1 d .
H241 H 0.1430 0.7809 0.1782 0.079 Uiso 1 1 calc .
C242 C 0.16128(15) 0.8037(3) 0.25320(13) 0.1005(10) Uani 1 1 d .
H24A H 0.1540 0.7219 0.2620 0.151 Uiso 1 1 calc .
H24B H 0.1496 0.8559 0.2794 0.151 Uiso 1 1 calc .
H24C H 0.2006 0.8141 0.2496 0.151 Uiso 1 1 calc .
C243 C 0.06860(13) 0.8096(3) 0.20769(17) 0.1193(13) Uani 1 1 d .
H24D H 0.0634 0.7278 0.2179 0.179 Uiso 1 1 calc .
H24E H 0.0493 0.8227 0.1752 0.179 Uiso 1 1 calc .
H24F H 0.0538 0.8626 0.2321 0.179 Uiso 1 1 calc .
C281 C 0.21202(11) 1.1409(2) 0.08911(10) 0.0755(7) Uani 1 1 d .
H281 H 0.2208 1.0675 0.0708 0.091 Uiso 1 1 calc .
C282 C 0.26660(12) 1.1992(3) 0.10819(14) 0.1080(11) Uani 1 1 d .
H28A H 0.2882 1.2185 0.0799 0.162 Uiso 1 1 calc .
H28B H 0.2874 1.1448 0.1304 0.162 Uiso 1 1 calc .
H28C H 0.2588 1.2714 0.1263 0.162 Uiso 1 1 calc .
C283 C 0.18044(14) 1.2242(3) 0.05257(12) 0.1075(11) Uani 1 1 d .
H28D H 0.2035 1.2442 0.0254 0.161 Uiso 1 1 calc .
H28E H 0.1708 1.2962 0.0700 0.161 Uiso 1 1 calc .
H28F H 0.1469 1.1854 0.0390 0.161 Uiso 1 1 calc .

loop_
_atom_site_aniso_label
_atom_site_aniso_U_11
_atom_site_aniso_U_22
_atom_site_aniso_U_33
_atom_site_aniso_U_23
_atom_site_aniso_U_13
_atom_site_aniso_U_12
N1 0.0558(12) 0.0790(14) 0.0438(12) 0.0036(10) 0.0070(9) -0.0023(9)
N2 0.0703(12) 0.0496(11) 0.0503(12) -0.0007(8) 0.0089(10) -0.0060(9)
N3 0.0642(12) 0.0571(12) 0.0576(12) -0.0110(10) -0.0025(10) 0.0143(10)
N4 0.0668(13) 0.0568(12) 0.0793(15) 0.0025(11) 0.0165(11) 0.0064(10)
C1 0.0665(15) 0.0494(13) 0.0480(13) 0.0006(10) 0.0153(12) 0.0002(10)
C2 0.0851(18) 0.094(2) 0.0513(15) 0.0032(13) 0.0160(13) -0.0026(14)
C3 0.0554(14) 0.0577(14) 0.0571(15) 0.0003(11) 0.0152(11) -0.0065(10)
C4 0.0584(14) 0.0423(12) 0.0594(15) -0.0028(10) 0.0074(11) -0.0026(10)
C5 0.0604(15) 0.0808(18) 0.083(2) -0.0091(14) 0.0006(13) -0.0002(13)
C6 0.096(2) 0.098(2) 0.082(2) -0.0123(17) -0.0290(18) 0.0094(17)
C7 0.124(3) 0.0733(19) 0.0606(17) -0.0005(14) -0.0140(19) 0.0034(17)
C8 0.102(2) 0.0618(16) 0.0514(16) -0.0017(12) 0.0060(14) -0.0117(14)
C9 0.0577(14) 0.0646(16) 0.0459(13) -0.0028(11) 0.0062(10) -0.0016(11)
C10 0.0690(16) 0.0643(16) 0.0584(15) -0.0028(12) 0.0137(12) -0.0036(13)
C11 0.0822(19) 0.0683(17) 0.0674(17) -0.0081(13) 0.0072(14) -0.0155(15)
C12 0.0698(16) 0.089(2) 0.0601(16) -0.0064(14) -0.0052(13) -0.0160(15)
C13 0.0699(16) 0.0776(18) 0.0577(15) -0.0002(13) -0.0060(12) 0.0025(13)
C14 0.0656(15) 0.0654(15) 0.0484(13) -0.0057(11) 0.0037(11) -0.0024(12)
C15 0.0662(15) 0.0608(15) 0.0541(15) -0.0071(12) 0.0042(12) 0.0001(12)
C16 0.0885(19) 0.101(2) 0.0736(18) -0.0229(16) -0.0137(15) 0.0131(16)
C17 0.0854(17) 0.0599(15) 0.0545(14) -0.0131(12) 0.0085(13) 0.0002(13)
C18 0.0798(17) 0.0474(14) 0.0655(17) -0.0034(12) 0.0258(14) -0.0043(12)
C19 0.121(2) 0.0588(17) 0.092(2) -0.0104(15) 0.0365(18) 0.0065(17)
C20 0.123(3) 0.0516(18) 0.135(3) 0.0034(19) 0.054(2) 0.0208(18)
C21 0.095(2) 0.0640(19) 0.132(3) 0.023(2) 0.034(2) 0.0230(16)
C22 0.0771(18) 0.0717(18) 0.106(2) 0.0155(16) 0.0146(16) 0.0140(15)
C23 0.0546(13) 0.0487(13) 0.0537(13) -0.0068(10) -0.0017(10) 0.0062(10)
C24 0.0650(14) 0.0449(13) 0.0570(14) -0.0058(10) 0.0023(11) 0.0028(10)
C25 0.0844(17) 0.0565(15) 0.0611(15) -0.0046(12) 0.0140(13) 0.0037(12)
C26 0.0942(19) 0.0522(16) 0.0762(18) -0.0115(13) 0.0160(15) 0.0111(13)
C27 0.0860(17) 0.0426(13) 0.0784(18) -0.0004(12) 0.0046(14) 0.0049(12)
C28 0.0616(14) 0.0531(14) 0.0619(15) 0.0006(11) 0.0014(11) 0.0037(11)
C101 0.0767(17) 0.0648(17) 0.095(2) 0.0059(15) 0.0185(15) 0.0056(13)
C102 0.119(3) 0.128(3) 0.099(2) 0.040(2) 0.028(2) 0.041(2)
C103 0.211(4) 0.097(3) 0.128(3) -0.005(2) 0.047(3) 0.056(3)
C141 0.0733(16) 0.0619(16) 0.0738(17) -0.0065(13) -0.0067(13) 0.0019(12)
C142 0.088(2) 0.089(2) 0.129(3) -0.0398(19) 0.0126(19) -0.0012(16)
C143 0.178(4) 0.081(2) 0.113(3) 0.030(2) -0.038(3) -0.024(2)
C241 0.0846(17) 0.0463(14) 0.0680(16) -0.0050(12) 0.0103(13) -0.0011(12)
C242 0.129(3) 0.0659(18) 0.105(2) 0.0204(17) -0.007(2) -0.0064(17)
C243 0.089(2) 0.075(2) 0.191(4) 0.010(2) -0.008(2) -0.0217(17)
C281 0.0786(17) 0.0689(17) 0.0804(18) 0.0107(14) 0.0165(14) 0.0037(13)
C282 0.076(2) 0.118(3) 0.131(3) 0.040(2) 0.0137(18) -0.0069(18)
C283 0.105(2) 0.131(3) 0.086(2) 0.039(2) 0.0075(18) 0.013(2)

loop_
_atom_type_symbol
_atom_type_description
_atom_type_scat_dispersion_real
_atom_type_scat_dispersion_imag
_atom_type_scat_source
C C 0.0033 0.0016 'International Tables Vol C Tables 4.2.6.8 and 6.1.1.4'
H H 0.0000 0.0000 'International Tables Vol C Tables 4.2.6.8 and 6.1.1.4'
N N 0.0061 0.0033 'International Tables Vol C Tables 4.2.6.8 and 6.1.1.4'

loop_
_geom_angle_atom_site_label_1
_geom_angle_atom_site_label_2
_geom_angle_atom_site_label_3
_geom_angle
H1N N1 C1 114.0(14)
H1N N1 C9 118.5(14)
C1 N1 C9 126.01(19)
C8 N2 C4 118.2(2)
H3N N3 C15 116.2(16)
H3N N3 C23 115.7(16)
C15 N3 C23 126.9(2)
C18 N4 C22 118.6(2)
N1 C1 C3 121.9(2)
N1 C1 C2 117.3(2)
C3 C1 C2 120.8(2)
C1 C3 C4 127.20(19)
N2 C4 C5 119.8(2)
N2 C4 C3 119.7(2)
C5 C4 C3 120.5(2)
C6 C5 C4 119.7(3)
C7 C6 C5 119.7(3)
C8 C7 C6 118.1(3)
N2 C8 C7 124.4(3)
C14 C9 C10 121.9(2)
C14 C9 N1 119.2(2)
C10 C9 N1 118.8(2)
C11 C10 C9 117.5(2)
C11 C10 C101 120.9(2)
C9 C10 C101 121.5(2)
C12 C11 C10 121.4(2)
C11 C12 C13 120.5(2)
C12 C13 C14 120.9(2)
C13 C14 C9 117.8(2)
C13 C14 C141 120.0(2)
C9 C14 C141 122.1(2)
N3 C15 C17 121.3(2)
N3 C15 C16 117.7(2)
C17 C15 C16 121.0(2)
C15 C17 C18 127.3(2)
N4 C18 C19 120.0(3)
N4 C18 C17 119.3(2)
C19 C18 C17 120.7(3)
C20 C19 C18 119.5(3)
C21 C20 C19 120.1(3)
C20 C21 C22 118.0(3)
N4 C22 C21 123.7(3)
C24 C23 C28 121.57(19)
C24 C23 N3 118.58(19)
C28 C23 N3 119.67(19)
C25 C24 C23 117.8(2)
C25 C24 C241 119.8(2)
C23 C24 C241 122.41(19)
C26 C25 C24 121.4(2)
C27 C26 C25 119.9(2)
C26 C27 C28 121.5(2)
C27 C28 C23 117.8(2)
C27 C28 C281 119.0(2)
C23 C28 C281 123.2(2)
C102 C101 C10 111.1(2)
C102 C101 C103 109.7(3)
C10 C101 C103 112.9(3)
C143 C141 C142 111.4(3)
C143 C141 C14 113.0(2)
C142 C141 C14 110.1(2)
C243 C241 C242 110.6(3)
C243 C241 C24 111.8(2)
C242 C241 C24 111.3(2)
C28 C281 C283 112.4(2)
C28 C281 C282 110.0(2)
C283 C281 C282 109.5(2)

loop_
_geom_bond_atom_site_label_1
_geom_bond_atom_site_label_2
_geom_bond_distance
N1 H1N 0.883(16)
N1 C1 1.359(3)
N1 C9 1.434(3)
N2 C8 1.341(3)
N2 C4 1.349(3)
N3 H3N 0.899(16)
N3 C15 1.349(3)
N3 C23 1.435(3)
N4 C18 1.341(3)
N4 C22 1.347(3)
C1 C3 1.359(3)
C1 C2 1.497(3)
C3 C4 1.434(3)
C4 C5 1.405(3)
C5 C6 1.373(4)
C6 C7 1.364(4)
C7 C8 1.354(4)
C9 C14 1.397(3)
C9 C10 1.398(3)
C10 C11 1.393(3)
C10 C101 1.519(4)
C11 C12 1.363(4)
C12 C13 1.373(4)
C13 C14 1.392(3)
C14 C141 1.525(3)
C15 C17 1.363(3)
C15 C16 1.498(3)
C17 C18 1.429(4)
C18 C19 1.415(3)
C19 C20 1.369(5)
C20 C21 1.363(5)
C21 C22 1.369(4)
C23 C24 1.398(3)
C23 C28 1.404(3)
C24 C25 1.390(3)
C24 C241 1.514(3)
C25 C26 1.375(3)
C26 C27 1.370(3)
C27 C28 1.389(3)
C28 C281 1.515(3)
C101 C102 1.498(4)
C101 C103 1.528(5)
C141 C143 1.520(4)
C141 C142 1.521(4)
C241 C243 1.507(4)
C241 C242 1.508(4)
C281 C283 1.522(4)
C281 C282 1.531(4)
